data_9016044
loop_
_publ_author_name
'Park, C. H.'
'Choi, Y. N.'

_publ_section_title
;
 Crystal structure of BaMg2Si2O7 and Eu2+ luminescence
;
_journal_name_full 'Journal of Solid State Chemistry'
_journal_page_first 1884
_journal_page_last 1888
_journal_paper_doi 10.1016/j.jssc.2009.05.002
_journal_volume 182
_journal_year 2009
_chemical_formula_sum 'Ba Mg2 O7 Si2'
_space_group_IT_number 15
_symmetry_space_group_name_Hall '-C 2yc'
_symmetry_space_group_name_H-M 'C 1 2/c 1'
_cell_angle_alpha 90
_cell_angle_beta 90.2107
_cell_angle_gamma 90
_cell_length_a 7.24553
_cell_length_b 12.71376
_cell_length_c 13.74813
_cell_formula_units_Z 8
_cell_volume 1266.441
_database_code_amcsd 0019235
_exptl_crystal_density_diffrn 3.714
_cod_original_formula_sum 'Ba Mg2 Si2 O7'
_cod_database_code 9016044
_amcsd_formula_title BaMg2Si2O7

loop_
_space_group_symop_operation_xyz
x,y,z
1/2+x,1/2+y,z
x,-y,1/2+z
1/2+x,1/2-y,1/2+z
-x,y,1/2-z
1/2-x,1/2+y,1/2-z
-x,-y,-z
1/2-x,1/2-y,-z

loop_
_atom_site_label
_atom_site_fract_x
_atom_site_fract_y
_atom_site_fract_z
_atom_site_U_iso_or_equiv
Ba 0.20034 0.01682 0.12043 0.00697
Mg1 0.50000 0.26930 0.25000 0.00633
Mg2 0.50000 0.72830 0.25000 0.00633
Mg3 0.03640 0.23520 0.50830 0.00633
Si1 0.28420 0.87400 0.36660 0.00367
Si2 0.32110 0.10520 0.37920 0.00367
O1 0.42510 0.77560 0.38650 0.00925
O2 0.17200 0.11560 0.29430 0.00925
O3 0.24870 0.13940 0.48510 0.00925
O4 0.50180 0.18120 0.36620 0.00925
O5 0.40760 -0.01600 0.37760 0.00925
O6 0.21900 0.85880 0.25510 0.00925
O7 0.11700 0.88400 0.44110 0.00925

loop_
_cod_related_entry_id
_cod_related_entry_database
_cod_related_entry_code
1 AMCSD 0019235
